data_7113052
loop_
_publ_author_name
'Williams, Kyle A.'
'Bielawski, Christopher W.'

_publ_section_title
;
 Cerberus-type N-heterocyclic carbenes: synthesis and study of the first
 tritopic carbenes with D(3h)-symmetry.
;
_journal_issue 28
_journal_name_full 'Chemical communications (Cambridge, England)'
_journal_page_first 5166
_journal_page_last 5168
_journal_paper_doi 10.1039/c0cc01070g
_journal_volume 46
_journal_year 2010
_chemical_formula_moiety triscarbene
_chemical_formula_sum 'C107 H134 N6'
_chemical_formula_weight 1504.20
_chemical_name_common tricarbene
_chemical_name_systematic
;
?
;
_space_group_IT_number 62
_symmetry_cell_setting orthorhombic
_symmetry_space_group_name_Hall '-P 2ac 2n'
_symmetry_space_group_name_H-M 'P n m a'
_atom_sites_solution_hydrogens geom
_atom_sites_solution_primary direct
_atom_sites_solution_secondary difmap
_audit_creation_method SHELXL-97
_cell_angle_alpha 90.00
_cell_angle_beta 90.00
_cell_angle_gamma 90.00
_cell_formula_units_Z 4
_cell_length_a 27.7357(15)
_cell_length_b 20.3898(13)
_cell_length_c 16.5894(11)
_cell_measurement_temperature 293(2)
_cell_volume 9381.7(10)
_computing_cell_refinement 'SHELXL-97 (Sheldrick, 1997)'
_computing_data_collection 'SHELXL-97 (Sheldrick, 1997)'
_computing_data_reduction 'SHELXL-97 (Sheldrick, 1997)'
_computing_structure_refinement 'SHELXL-97 (Sheldrick, 1997)'
_computing_structure_solution 'SHELXL-97 (Sheldrick, 1997)'
_diffrn_ambient_temperature 293(2)
_diffrn_measured_fraction_theta_full 0.997
_diffrn_measured_fraction_theta_max 0.997
_diffrn_measurement_device_type 'ccd area detector'
_diffrn_measurement_method 'phi and omega scans'
_diffrn_radiation_monochromator graphite
_diffrn_radiation_source 'fine-focus sealed tube'
_diffrn_radiation_type MoK\a
_diffrn_radiation_wavelength 0.71075
_diffrn_reflns_av_R_equivalents 0.1369
_diffrn_reflns_av_sigmaI/netI 0.1002
_diffrn_reflns_limit_h_max 32
_diffrn_reflns_limit_h_min -28
_diffrn_reflns_limit_k_max 24
_diffrn_reflns_limit_k_min -24
_diffrn_reflns_limit_l_max 19
_diffrn_reflns_limit_l_min -17
_diffrn_reflns_number 80592
_diffrn_reflns_theta_full 25.00
_diffrn_reflns_theta_max 25.00
_diffrn_reflns_theta_min 3.03
_exptl_absorpt_coefficient_mu 0.061
_exptl_absorpt_correction_type none
_exptl_absorpt_process_details none
_exptl_crystal_colour colorless
_exptl_crystal_density_diffrn 1.065
_exptl_crystal_density_method 'not measured'
_exptl_crystal_description block
_exptl_crystal_F_000 3272
_exptl_crystal_size_max 0.2
_exptl_crystal_size_mid 0.2
_exptl_crystal_size_min 0.2
_refine_diff_density_max 0.435
_refine_diff_density_min -0.375
_refine_diff_density_rms 0.082
_refine_ls_extinction_method none
_refine_ls_goodness_of_fit_ref 1.962
_refine_ls_hydrogen_treatment constr
_refine_ls_matrix_type full
_refine_ls_number_parameters 336
_refine_ls_number_reflns 8490
_refine_ls_number_restraints 242
_refine_ls_restrained_S_all 1.968
_refine_ls_R_factor_all 0.1577
_refine_ls_R_factor_gt 0.1398
_refine_ls_shift/su_max 0.002
_refine_ls_shift/su_mean 0.000
_refine_ls_structure_factor_coef Fsqd
_refine_ls_weighting_details 'calc w=1/[\s^2^(Fo^2^)+(0.1000P)^2^+0.0000P] where P=(Fo^2^+2Fc^2^)/3'
_refine_ls_weighting_scheme calc
_refine_ls_wR_factor_gt 0.3217
_refine_ls_wR_factor_ref 0.3314
_reflns_number_gt 6303
_reflns_number_total 8490
_reflns_threshold_expression >2sigma(I)
_cod_data_source_file c0cc01070g.txt
_cod_data_source_block TrisNHC
_cod_depositor_comments
;
The following automatic conversions were performed:

'_symmetry_cell_setting' value 'Orthorhombic' changed to
'orthorhombic' according to
/usr/data/users/saulius/automatic-downloads/retrospective/RSC/lib/dictionaries/cif_core.dic
dictionary named 'cif_core.dic' version 2.4.2 from 2011-04-26.

Automatic conversion script
Id: cif_fix_values 2281 2013-09-26 08:29:07Z andrius 
;
_cod_original_sg_symbol_H-M Pnma
_cod_database_code 7113052

loop_
_symmetry_equiv_pos_as_xyz
'x, y, z'
'-x+1/2, -y, z+1/2'
'x+1/2, -y+1/2, -z+1/2'
'-x, y+1/2, -z'
'-x, -y, -z'
'x-1/2, y, -z-1/2'
'-x-1/2, y-1/2, z-1/2'
'x, -y-1/2, z'

loop_
_atom_site_label
_atom_site_type_symbol
_atom_site_fract_x
_atom_site_fract_y
_atom_site_fract_z
_atom_site_U_iso_or_equiv
_atom_site_adp_type
_atom_site_occupancy
_atom_site_symmetry_multiplicity
_atom_site_calc_flag
_atom_site_refinement_flags
_atom_site_disorder_assembly
_atom_site_disorder_group
C1 C 0.29970(9) 0.21599(12) 0.08096(16) 0.0334(6) Uani 1 1 d U . .
N1 N 0.15454(9) 0.19724(13) 0.49562(15) 0.0421(6) Uani 1 1 d U . .
C2 C 0.26221(9) 0.18060(13) 0.11687(17) 0.0349(6) Uani 1 1 d U . .
H2A H 0.2620 0.1350 0.1164 0.042 Uiso 1 1 calc R . .
N2 N 0.02862(7) 0.19654(11) 0.01155(14) 0.0345(5) Uani 1 1 d U . .
C3 C 0.06908(9) 0.21598(12) 0.05563(16) 0.0309(6) Uani 1 1 d U . .
N3 N 0.34032(7) 0.19678(12) 0.03436(15) 0.0355(6) Uani 1 1 d U . .
C5 C 0.10488(9) 0.18087(13) 0.09727(16) 0.0318(6) Uani 1 1 d U . .
H5A H 0.1052 0.1353 0.0965 0.038 Uiso 1 1 calc R . .
C6 C 0.13932(9) 0.21502(12) 0.13905(16) 0.0314(6) Uani 1 1 d U . .
C8 C 0.22615(9) 0.21517(12) 0.15241(16) 0.0331(6) Uani 1 1 d U . .
C9 C 0.16049(9) 0.21538(13) 0.41589(17) 0.0364(7) Uani 1 1 d U . .
C11 C 0.17413(9) 0.21562(12) 0.27318(17) 0.0337(6) Uani 1 1 d U . .
C12 C 0.18040(9) 0.18450(13) 0.18967(18) 0.0348(6) Uani 1 1 d U . .
C13 C 0.16759(9) 0.18060(13) 0.34446(16) 0.0318(6) Uani 1 1 d U . .
H13A H 0.1679 0.1350 0.3444 0.038 Uiso 1 1 calc R . .
C15 C 0.00291(13) 0.2500 -0.0157(3) 0.0410(10) Uani 1 2 d SU . .
C16 C 0.35341(11) 0.12723(14) 0.0189(2) 0.0455(7) Uani 1 1 d U . .
C17 C 0.14997(15) 0.2500 0.5451(3) 0.0446(10) Uani 1 2 d SU . .
C18 C 0.36329(12) 0.09293(17) 0.0985(2) 0.0543(8) Uani 1 1 d U . .
H18A H 0.3336 0.0877 0.1276 0.081 Uiso 1 1 calc R . .
H18B H 0.3853 0.1188 0.1298 0.081 Uiso 1 1 calc R . .
H18C H 0.3772 0.0506 0.0882 0.081 Uiso 1 1 calc R . .
C19 C 0.31407(10) 0.09582(17) -0.0318(2) 0.0516(8) Uani 1 1 d U . .
H19A H 0.2854 0.0911 0.0001 0.077 Uiso 1 1 calc R . .
H19B H 0.3246 0.0534 -0.0498 0.077 Uiso 1 1 calc R . .
H19C H 0.3074 0.1231 -0.0776 0.077 Uiso 1 1 calc R . .
C20 C 0.15323(12) 0.12766(15) 0.5245(2) 0.0490(8) Uani 1 1 d U . .
C21 C 0.36521(14) 0.2500 0.0043(3) 0.0422(9) Uani 1 2 d SU . .
C22 C 0.01513(11) 0.12852(14) -0.0061(2) 0.0444(7) Uani 1 1 d U . .
C23 C -0.03102(11) 0.12685(16) -0.0564(2) 0.0561(9) Uani 1 1 d U . .
H23A H -0.0245 0.1440 -0.1092 0.084 Uiso 1 1 calc R . .
H23B H -0.0553 0.1531 -0.0307 0.084 Uiso 1 1 calc R . .
H23C H -0.0422 0.0824 -0.0609 0.084 Uiso 1 1 calc R . .
C24 C 0.05497(11) 0.09570(15) -0.0544(2) 0.0513(8) Uani 1 1 d U . .
H24A H 0.0578 0.1167 -0.1060 0.077 Uiso 1 1 calc R . .
H24B H 0.0473 0.0502 -0.0620 0.077 Uiso 1 1 calc R . .
H24C H 0.0849 0.0994 -0.0258 0.077 Uiso 1 1 calc R . .
C25 C 0.11071(11) 0.09315(17) 0.4838(2) 0.0538(8) Uani 1 1 d U . .
H25A H 0.1126 0.0994 0.4265 0.081 Uiso 1 1 calc R . .
H25B H 0.0810 0.1113 0.5035 0.081 Uiso 1 1 calc R . .
H25C H 0.1118 0.0471 0.4958 0.081 Uiso 1 1 calc R . .
C28 C 0.00535(11) 0.09295(17) 0.0745(2) 0.0530(8) Uani 1 1 d U . .
H28A H -0.0260 0.1049 0.0941 0.080 Uiso 1 1 calc R . .
H28B H 0.0294 0.1054 0.1133 0.080 Uiso 1 1 calc R . .
H28C H 0.0066 0.0464 0.0662 0.080 Uiso 1 1 calc R . .
C29 C 0.40022(11) 0.12607(16) -0.0324(2) 0.0541(9) Uani 1 1 d U . .
H29A H 0.4263 0.1445 -0.0017 0.081 Uiso 1 1 calc R . .
H29B H 0.3955 0.1514 -0.0805 0.081 Uiso 1 1 calc R . .
H29C H 0.4079 0.0816 -0.0465 0.081 Uiso 1 1 calc R . .
C31 C 0.20142(13) 0.09554(17) 0.5044(2) 0.0573(8) Uani 1 1 d U . .
H31A H 0.2052 0.0932 0.4470 0.086 Uiso 1 1 calc R . .
H31B H 0.2023 0.0521 0.5267 0.086 Uiso 1 1 calc R . .
H31C H 0.2272 0.1211 0.5269 0.086 Uiso 1 1 calc R . .
C35 C 0.14390(16) 0.12658(19) 0.6164(2) 0.0655(10) Uani 1 1 d U . .
H35A H 0.1726 0.1399 0.6443 0.098 Uiso 1 1 calc R . .
H35B H 0.1352 0.0830 0.6327 0.098 Uiso 1 1 calc R . .
H35C H 0.1181 0.1562 0.6291 0.098 Uiso 1 1 calc R . .
C250 C 0.18064(10) 0.10971(13) 0.18938(18) 0.0379(6) Uani 1 1 d DU B .
H25D H 0.1816 0.0953 0.1337 0.046 Uiso 1 1 calc R . .
H25E H 0.1502 0.0949 0.2118 0.046 Uiso 1 1 calc R . .
C251 C 0.22137(13) 0.07461(18) 0.2348(2) 0.0637(10) Uani 1 1 d DU . .
H25H H 0.2327 0.1026 0.2773 0.076 Uiso 0.50 1 d PR A 2
H25I H 0.2478 0.0667 0.1986 0.076 Uiso 0.50 1 d PR A 2
H25F H 0.2121 0.0684 0.2900 0.076 Uiso 0.50 1 d PR A 1
H25G H 0.2498 0.1015 0.2338 0.076 Uiso 0.50 1 d PR A 1
C252 C 0.2322(2) 0.0083(3) 0.1981(5) 0.071(2) Uani 0.50 1 d PDU B 1
H25J H 0.2391 0.0144 0.1419 0.085 Uiso 0.50 1 d PR B 1
H25K H 0.2603 -0.0101 0.2232 0.085 Uiso 0.50 1 d PR B 1
C253 C 0.2050(3) 0.0103(3) 0.2693(5) 0.075(2) Uani 0.50 1 d PDU B 2
H25L H 0.2303 -0.0079 0.3019 0.090 Uiso 0.50 1 d PR B 2
H25M H 0.1777 0.0182 0.3036 0.090 Uiso 0.50 1 d PR B 2
C254 C 0.19117(18) -0.0388(2) 0.2056(4) 0.0999(17) Uani 1 1 d DU . .
H25P H 0.2188 -0.0473 0.1724 0.120 Uiso 0.59 1 d PR B 2
H25N H 0.1672 -0.0260 0.1668 0.120 Uiso 1 1 d R . .
H25O H 0.1774 -0.0313 0.2579 0.120 Uiso 0.41 1 d PR B 1
C255 C 0.1967(4) -0.1117(4) 0.1979(10) 0.101(4) Uani 0.41 1 d PDU B 1
H25Q H 0.2064 -0.1218 0.1437 0.121 Uiso 0.41 1 d PR B 1
H25R H 0.2218 -0.1261 0.2337 0.121 Uiso 0.41 1 d PR B 1
C256 C 0.1726(4) -0.1023(4) 0.2377(6) 0.111(3) Uani 0.59 1 d PDU B 2
H25S H 0.1956 -0.1200 0.2750 0.133 Uiso 0.59 1 d PR B 2
H25T H 0.1430 -0.0948 0.2663 0.133 Uiso 0.59 1 d PR B 2
C257 C 0.1637(4) -0.1528(4) 0.1690(7) 0.105(3) Uani 0.59 1 d PDU B 2
H25U H 0.1517 -0.1928 0.1920 0.157 Uiso 0.59 1 d PR B 2
H25X H 0.1405 -0.1357 0.1316 0.157 Uiso 0.59 1 d PR B 2
H25V H 0.1935 -0.1613 0.1414 0.157 Uiso 0.59 1 d PR B 2
C258 C 0.1485(5) -0.1467(7) 0.2196(11) 0.118(5) Uani 0.41 1 d PDU B 1
H25W H 0.1528 -0.1933 0.2144 0.177 Uiso 0.41 1 d PR B 1
H25Y H 0.1392 -0.1365 0.2739 0.177 Uiso 0.41 1 d PR B 1
H25Z H 0.1238 -0.1323 0.1831 0.177 Uiso 0.41 1 d PR B 1

loop_
_atom_site_aniso_label
_atom_site_aniso_U_11
_atom_site_aniso_U_22
_atom_site_aniso_U_33
_atom_site_aniso_U_23
_atom_site_aniso_U_13
_atom_site_aniso_U_12
C1 0.0477(14) 0.0205(14) 0.0321(14) -0.0026(11) -0.0095(11) -0.0006(10)
N1 0.0659(15) 0.0273(12) 0.0332(13) 0.0035(11) 0.0027(10) 0.0016(10)
C2 0.0497(14) 0.0212(13) 0.0338(14) -0.0023(11) -0.0118(11) 0.0033(11)
N2 0.0434(12) 0.0234(11) 0.0366(13) -0.0029(10) -0.0016(9) -0.0049(9)
C3 0.0408(13) 0.0203(14) 0.0315(14) -0.0019(10) 0.0030(10) -0.0022(9)
N3 0.0417(12) 0.0265(12) 0.0384(13) -0.0066(10) -0.0053(9) 0.0024(9)
C5 0.0467(14) 0.0184(12) 0.0303(13) 0.0032(10) -0.0007(11) 0.0018(10)
C6 0.0472(14) 0.0186(14) 0.0284(13) 0.0028(10) -0.0020(10) 0.0007(10)
C8 0.0495(14) 0.0173(14) 0.0323(14) -0.0026(11) -0.0080(11) -0.0059(10)
C9 0.0484(15) 0.0257(15) 0.0352(15) 0.0063(12) -0.0053(11) -0.0003(10)
C11 0.0475(14) 0.0204(14) 0.0331(14) -0.0030(11) -0.0058(11) -0.0004(10)
C12 0.0526(15) 0.0184(14) 0.0333(15) 0.0034(11) -0.0073(11) 0.0042(10)
C13 0.0449(14) 0.0204(12) 0.0301(14) 0.0019(10) -0.0080(10) 0.0000(10)
C15 0.045(2) 0.032(2) 0.046(2) 0.000 0.0000(17) 0.000
C16 0.0622(17) 0.0260(16) 0.0484(18) -0.0007(13) -0.0020(13) 0.0100(12)
C17 0.067(2) 0.029(2) 0.037(2) 0.000 -0.0021(18) 0.000
C18 0.0674(18) 0.0392(19) 0.056(2) 0.0100(16) 0.0006(15) 0.0114(14)
C19 0.0634(19) 0.0383(18) 0.053(2) -0.0167(15) 0.0016(14) -0.0048(13)
C20 0.081(2) 0.0288(17) 0.0375(17) 0.0082(13) 0.0071(14) 0.0035(14)
C21 0.053(2) 0.032(2) 0.042(2) 0.000 -0.0049(17) 0.000
C22 0.0594(16) 0.0273(16) 0.0464(18) -0.0018(13) -0.0007(13) -0.0098(12)
C23 0.0611(17) 0.0387(19) 0.068(2) -0.0035(16) -0.0170(16) -0.0071(13)
C24 0.0627(17) 0.0323(17) 0.059(2) -0.0155(15) -0.0046(15) -0.0043(13)
C25 0.0692(19) 0.0410(19) 0.051(2) 0.0071(15) 0.0097(15) -0.0024(14)
C28 0.0622(17) 0.0378(18) 0.059(2) 0.0083(16) -0.0022(15) -0.0145(14)
C29 0.0642(18) 0.0388(19) 0.059(2) -0.0020(15) 0.0128(15) 0.0062(14)
C31 0.083(2) 0.0410(19) 0.0479(19) 0.0085(16) -0.0041(16) 0.0028(16)
C35 0.113(3) 0.043(2) 0.0404(19) 0.0118(16) 0.0035(18) -0.0013(18)
C250 0.0585(16) 0.0154(14) 0.0399(15) -0.0011(12) -0.0014(12) -0.0004(11)
C251 0.080(2) 0.051(2) 0.060(2) -0.0027(18) -0.0019(18) -0.0042(16)
C252 0.077(4) 0.060(5) 0.076(5) -0.007(4) -0.014(4) 0.008(4)
C253 0.074(4) 0.070(5) 0.080(5) 0.003(4) 0.004(4) -0.010(4)
C254 0.115(3) 0.074(3) 0.111(4) -0.002(3) -0.026(3) 0.008(3)
C255 0.116(7) 0.085(7) 0.101(8) -0.007(7) 0.007(6) -0.003(6)
C256 0.125(6) 0.101(7) 0.105(7) 0.010(6) 0.010(5) 0.011(5)
C257 0.109(5) 0.079(6) 0.127(7) -0.020(5) 0.004(5) -0.022(5)
C258 0.125(8) 0.116(9) 0.113(9) 0.004(8) -0.005(7) -0.037(7)

loop_
_atom_type_symbol
_atom_type_description
_atom_type_scat_dispersion_real
_atom_type_scat_dispersion_imag
_atom_type_scat_source
C C 0.0033 0.0016 'International Tables Vol C Tables 4.2.6.8 and 6.1.1.4'
H H 0.0000 0.0000 'International Tables Vol C Tables 4.2.6.8 and 6.1.1.4'
N N 0.0061 0.0033 'International Tables Vol C Tables 4.2.6.8 and 6.1.1.4'

loop_
_geom_angle_atom_site_label_1
_geom_angle_atom_site_label_2
_geom_angle_atom_site_label_3
_geom_angle
_geom_angle_site_symmetry_1
_geom_angle_site_symmetry_3
C1 C1 C2 121.05(15) 8_565 .
C1 C1 N3 106.00(14) 8_565 .
C2 C1 N3 132.7(2) . .
C17 N1 C9 112.1(3) . .
C17 N1 C20 123.7(3) . .
C9 N1 C20 124.2(3) . .
C8 C2 C1 117.7(3) . .
C8 C2 H2A 121.2 . .
C1 C2 H2A 121.2 . .
C15 N2 C3 111.3(2) . .
C15 N2 C22 123.4(2) . .
C3 N2 C22 125.3(2) . .
C3 C3 N2 106.48(14) 8_565 .
C3 C3 C5 120.62(15) 8_565 .
N2 C3 C5 132.9(2) . .
C21 N3 C1 112.1(2) . .
C21 N3 C16 124.5(2) . .
C1 N3 C16 123.4(2) . .
C6 C5 C3 118.8(2) . .
C6 C5 H5A 120.6 . .
C3 C5 H5A 120.6 . .
C5 C6 C6 120.54(15) . 8_565
C5 C6 C12 125.7(2) . .
C6 C6 C12 113.73(14) 8_565 .
C2 C8 C8 121.26(16) . 8_565
C2 C8 C12 124.7(2) . .
C8 C8 C12 113.89(14) 8_565 .
N1 C9 C13 133.9(3) . .
N1 C9 C9 105.51(16) . 8_565
C13 C9 C9 120.56(16) . 8_565
C13 C11 C11 120.83(16) . 8_565
C13 C11 C12 124.7(2) . .
C11 C11 C12 114.44(14) 8_565 .
C250 C12 C11 114.7(2) . .
C250 C12 C8 113.6(2) . .
C11 C12 C8 106.7(2) . .
C250 C12 C6 113.8(2) . .
C11 C12 C6 103.9(2) . .
C8 C12 C6 103.0(2) . .
C11 C13 C9 118.6(2) . .
C11 C13 H13A 120.7 . .
C9 C13 H13A 120.7 . .
N2 C15 N2 104.5(3) 8_565 .
N3 C16 C18 109.5(3) . .
N3 C16 C19 108.8(2) . .
C18 C16 C19 114.6(3) . .
N3 C16 C29 108.3(2) . .
C18 C16 C29 108.6(3) . .
C19 C16 C29 106.9(3) . .
N1 C17 N1 104.7(4) 8_565 .
C16 C18 H18A 109.5 . .
C16 C18 H18B 109.5 . .
H18A C18 H18B 109.5 . .
C16 C18 H18C 109.5 . .
H18A C18 H18C 109.5 . .
H18B C18 H18C 109.5 . .
C16 C19 H19A 109.5 . .
C16 C19 H19B 109.5 . .
H19A C19 H19B 109.5 . .
C16 C19 H19C 109.5 . .
H19A C19 H19C 109.5 . .
H19B C19 H19C 109.5 . .
N1 C20 C31 108.4(2) . .
N1 C20 C25 108.2(3) . .
C31 C20 C25 112.4(3) . .
N1 C20 C35 109.4(3) . .
C31 C20 C35 110.8(3) . .
C25 C20 C35 107.4(3) . .
N3 C21 N3 103.8(3) 8_565 .
N2 C22 C24 109.6(2) . .
N2 C22 C23 110.1(2) . .
C24 C22 C23 108.1(3) . .
N2 C22 C28 108.4(3) . .
C24 C22 C28 112.1(3) . .
C23 C22 C28 108.4(3) . .
C22 C23 H23A 109.5 . .
C22 C23 H23B 109.5 . .
H23A C23 H23B 109.5 . .
C22 C23 H23C 109.5 . .
H23A C23 H23C 109.5 . .
H23B C23 H23C 109.5 . .
C22 C24 H24A 109.5 . .
C22 C24 H24B 109.5 . .
H24A C24 H24B 109.5 . .
C22 C24 H24C 109.5 . .
H24A C24 H24C 109.5 . .
H24B C24 H24C 109.5 . .
C20 C25 H25A 109.5 . .
C20 C25 H25B 109.5 . .
H25A C25 H25B 109.5 . .
C20 C25 H25C 109.5 . .
H25A C25 H25C 109.5 . .
H25B C25 H25C 109.5 . .
C22 C28 H28A 109.5 . .
C22 C28 H28B 109.5 . .
H28A C28 H28B 109.5 . .
C22 C28 H28C 109.5 . .
H28A C28 H28C 109.5 . .
H28B C28 H28C 109.5 . .
C16 C29 H29A 109.5 . .
C16 C29 H29B 109.5 . .
H29A C29 H29B 109.5 . .
C16 C29 H29C 109.5 . .
H29A C29 H29C 109.5 . .
H29B C29 H29C 109.5 . .
C20 C31 H31A 109.5 . .
C20 C31 H31B 109.5 . .
H31A C31 H31B 109.5 . .
C20 C31 H31C 109.5 . .
H31A C31 H31C 109.5 . .
H31B C31 H31C 109.5 . .
C20 C35 H35A 109.5 . .
C20 C35 H35B 109.5 . .
H35A C35 H35B 109.5 . .
C20 C35 H35C 109.5 . .
H35A C35 H35C 109.5 . .
H35B C35 H35C 109.5 . .
C12 C250 C251 117.9(2) . .
C12 C250 H25D 107.8 . .
C251 C250 H25D 107.8 . .
C12 C250 H25E 107.8 . .
C251 C250 H25E 107.8 . .
H25D C250 H25E 107.2 . .
C253 C251 C252 55.4(5) . .
C253 C251 C250 111.9(3) . .
C252 C251 C250 111.4(4) . .
C253 C251 H25H 109.7 . .
C252 C251 H25H 139.6 . .
C250 C251 H25H 108.9 . .
C253 C251 H25I 108.8 . .
C252 C251 H25I 56.4 . .
C250 C251 H25I 109.5 . .
H25H C251 H25I 108.0 . .
C253 C251 H25F 55.9 . .
C252 C251 H25F 108.6 . .
C250 C251 H25F 109.4 . .
H25H C251 H25F 57.6 . .
H25I C251 H25F 141.1 . .
C253 C251 H25G 138.8 . .
C252 C251 H25G 110.0 . .
C250 C251 H25G 109.2 . .
H25H C251 H25G 53.4 . .
H25I C251 H25G 57.3 . .
H25F C251 H25G 108.1 . .
C254 C252 C251 113.0(5) . .
C254 C252 H25I 149.7 . .
C251 C252 H25I 39.2 . .
C254 C252 H25J 108.4 . .
C251 C252 H25J 108.4 . .
H25I C252 H25J 79.5 . .
C254 C252 H25K 109.3 . .
C251 C252 H25K 109.7 . .
H25I C252 H25K 95.1 . .
H25J C252 H25K 108.0 . .
C254 C252 H25P 39.6 . .
C251 C252 H25P 151.3 . .
H25I C252 H25P 160.7 . .
H25J C252 H25P 81.2 . .
H25K C252 H25P 91.8 . .
C251 C253 C254 112.9(5) . .
C251 C253 H25F 39.5 . .
C254 C253 H25F 149.7 . .
C251 C253 H25L 109.4 . .
C254 C253 H25L 108.9 . .
H25F C253 H25L 95.6 . .
C251 C253 H25M 108.6 . .
C254 C253 H25M 109.0 . .
H25F C253 H25M 78.6 . .
H25L C253 H25M 107.9 . .
C251 C253 H25O 141.0 . .
C254 C253 H25O 39.6 . .
H25F C253 H25O 147.5 . .
H25L C253 H25O 107.0 . .
H25M C253 H25O 72.4 . .
C256 C254 C252 148.3(7) . .
C256 C254 C255 37.4(6) . .
C252 C254 C255 123.5(6) . .
C256 C254 C253 114.5(6) . .
C252 C254 C253 55.7(4) . .
C255 C254 C253 133.8(8) . .
C256 C254 H25P 108.8 . .
C252 C254 H25P 57.4 . .
C255 C254 H25P 71.8 . .
C253 C254 H25P 108.6 . .
C256 C254 H25N 103.6 . .
C252 C254 H25N 107.3 . .
C255 C254 H25N 106.4 . .
C253 C254 H25N 117.9 . .
H25P C254 H25N 102.5 . .
C256 C254 H25O 71.2 . .
C252 C254 H25O 106.0 . .
C255 C254 H25O 106.0 . .
C253 C254 H25O 50.3 . .
H25P C254 H25O 149.8 . .
H25N C254 H25O 106.8 . .
C254 C255 C258 110.2(8) . .
C254 C255 H25P 37.2 . .
C258 C255 H25P 144.3 . .
C254 C255 H25Q 108.8 . .
C258 C255 H25Q 110.8 . .
H25P C255 H25Q 79.2 . .
C254 C255 H25R 108.9 . .
C258 C255 H25R 109.8 . .
H25P C255 H25R 98.3 . .
H25Q C255 H25R 108.2 . .
C254 C255 H25S 92.5 . .
C258 C255 H25S 71.9 . .
H25P C255 H25S 113.7 . .
H25Q C255 H25S 155.0 . .
H25R C255 H25S 50.5 . .
C254 C255 H25V 141.0 . .
C258 C255 H25V 76.4 . .
H25P C255 H25V 118.3 . .
H25Q C255 H25V 39.2 . .
H25R C255 H25V 104.1 . .
H25S C255 H25V 125.0 . .
C254 C256 C257 111.6(7) . .
C254 C256 H25O 37.5 . .
C257 C256 H25O 145.2 . .
C254 C256 H25R 87.1 . .
C257 C256 H25R 83.9 . .
H25O C256 H25R 104.5 . .
C254 C256 H25S 109.1 . .
C257 C256 H25S 109.1 . .
H25O C256 H25S 99.3 . .
H25R C256 H25S 43.8 . .
C254 C256 H25T 109.5 . .
C257 C256 H25T 109.3 . .
H25O C256 H25T 79.2 . .
H25R C256 H25T 151.8 . .
H25S C256 H25T 108.1 . .
C254 C256 H25Y 150.8 . .
C257 C256 H25Y 82.6 . .
H25O C256 H25Y 118.6 . .
H25R C256 H25Y 120.7 . .
H25S C256 H25Y 88.5 . .
H25T C256 H25Y 41.5 . .
C256 C257 H25Q 77.8 . .
C256 C257 H25U 109.1 . .
H25Q C257 H25U 142.4 . .
C256 C257 H25X 109.8 . .
H25Q C257 H25X 102.0 . .
H25U C257 H25X 109.5 . .
C256 C257 H25V 109.5 . .
H25Q C257 H25V 38.2 . .
H25U C257 H25V 109.5 . .
H25X C257 H25V 109.5 . .
C256 C257 H25W 92.2 . .
H25Q C257 H25W 137.4 . .
H25U C257 H25W 17.3 . .
H25X C257 H25W 120.2 . .
H25V C257 H25W 114.1 . .
C256 C257 H25Z 77.0 . .
H25Q C257 H25Z 132.5 . .
H25U C257 H25Z 84.2 . .
H25X C257 H25Z 52.0 . .
H25V C257 H25Z 160.8 . .
H25W C257 H25Z 83.1 . .
C255 C258 H25T 82.4 . .
C255 C258 H25U 103.6 . .
H25T C258 H25U 169.7 . .
C255 C258 H25X 80.3 . .
H25T C258 H25X 115.8 . .
H25U C258 H25X 73.8 . .
C255 C258 H25W 109.0 . .
H25T C258 H25W 149.2 . .
H25U C258 H25W 20.8 . .
H25X C258 H25W 94.6 . .
C255 C258 H25Y 110.3 . .
H25T C258 H25Y 40.8 . .
H25U C258 H25Y 128.9 . .
H25X C258 H25Y 147.6 . .
H25W C258 H25Y 109.5 . .
C255 C258 H25Z 109.1 . .
H25T C258 H25Z 92.5 . .
H25U C258 H25Z 93.4 . .
H25X C258 H25Z 39.8 . .
H25W C258 H25Z 109.5 . .
H25Y C258 H25Z 109.5 . .

loop_
_geom_bond_atom_site_label_1
_geom_bond_atom_site_label_2
_geom_bond_distance
_geom_bond_site_symmetry_2
C1 C1 1.387(5) 8_565
C1 C2 1.399(4) .
C1 N3 1.421(4) .
N1 C17 1.359(4) .
N1 C9 1.383(4) .
N1 C20 1.498(4) .
C2 C8 1.358(4) .
C2 H2A 0.9300 .
N2 C15 1.379(3) .
N2 C3 1.397(3) .
N2 C22 1.466(3) .
C3 C3 1.387(5) 8_565
C3 C5 1.405(4) .
N3 C21 1.379(3) .
N3 C16 1.486(3) .
C5 C6 1.370(4) .
C5 H5A 0.9300 .
C6 C6 1.426(5) 8_565
C6 C12 1.546(4) .
C8 C8 1.420(5) 8_565
C8 C12 1.544(4) .
C9 C13 1.395(4) .
C9 C9 1.412(5) 8_565
C11 C13 1.393(4) .
C11 C11 1.402(5) 8_565
C11 C12 1.534(4) .
C12 C250 1.525(4) .
C13 H13A 0.9300 .
C15 N2 1.379(3) 8_565
C16 C18 1.518(5) .
C16 C19 1.519(4) .
C16 C29 1.552(4) .
C17 N1 1.359(4) 8_565
C18 H18A 0.9600 .
C18 H18B 0.9600 .
C18 H18C 0.9600 .
C19 H19A 0.9600 .
C19 H19B 0.9600 .
C19 H19C 0.9600 .
C20 C31 1.525(5) .
C20 C25 1.531(5) .
C20 C35 1.546(5) .
C21 N3 1.379(3) 8_565
C22 C24 1.520(4) .
C22 C23 1.528(4) .
C22 C28 1.545(4) .
C23 H23A 0.9600 .
C23 H23B 0.9600 .
C23 H23C 0.9600 .
C24 H24A 0.9600 .
C24 H24B 0.9600 .
C24 H24C 0.9600 .
C25 H25A 0.9600 .
C25 H25B 0.9600 .
C25 H25C 0.9600 .
C28 H28A 0.9600 .
C28 H28B 0.9600 .
C28 H28C 0.9600 .
C29 H29A 0.9600 .
C29 H29B 0.9600 .
C29 H29C 0.9600 .
C31 H31A 0.9600 .
C31 H31B 0.9600 .
C31 H31C 0.9600 .
C35 H35A 0.9600 .
C35 H35B 0.9600 .
C35 H35C 0.9600 .
C250 C251 1.535(5) .
C250 H25D 0.9700 .
C250 H25E 0.9700 .
C251 C253 1.501(6) .
C251 C252 1.512(6) .
C251 H25H 0.9599 .
C251 H25I 0.9600 .
C251 H25F 0.9599 .
C251 H25G 0.9600 .
C252 C254 1.494(6) .
C252 H25I 1.2658 .
C252 H25J 0.9600 .
C252 H25K 0.9602 .
C252 H25P 1.2678 .
C253 C254 1.505(7) .
C253 H25F 1.2483 .
C253 H25L 0.9601 .
C253 H25M 0.9602 .
C253 H25O 1.1581 .
C254 C256 1.492(7) .
C254 C255 1.500(8) .
C254 H25P 0.9601 .
C254 H25N 0.9599 .
C254 H25O 0.9600 .
C255 C258 1.560(11) .
C255 H25Q 0.9600 .
C255 H25R 0.9599 .
C255 H25S 1.2920 .
C256 C257 1.556(10) .
C256 H25S 0.9599 .
C256 H25T 0.9601 .
C257 H25U 0.9598 .
C257 H25X 0.9600 .
C257 H25V 0.9600 .
C257 H25W 1.1572 .
C257 H25Z 1.2061 .
C258 H25U 1.0492 .
C258 H25W 0.9600 .
C258 H25Y 0.9599 .
C258 H25Z 0.9599 .
